data_4122893
loop_
_publ_author_name
'Hao, Feng'
'Stoumpos, Constantinos C.'
'Liu, Zhao'
'Chang, Robert P. H.'
'Kanatzidis, Mercouri G.'

_publ_section_title
;
 Controllable Perovskite Crystallization at a Gas--Solid Interface for
 Hole Conductor-Free Solar Cells with Steady Power Conversion Efficiency
 over 10%
;
_journal_name_full 'Journal of the American Chemical Society'
_journal_page_first 141106073145004
_journal_paper_doi 10.1021/ja509245x
_journal_year 2014
_chemical_formula_sum 'C H8 I3 N O Pb'
_chemical_formula_weight 637.97
_chemical_name_common 'Methylammonium Lead Iodide Hydrate'
_chemical_name_systematic
; 
 ? 
;
_space_group_IT_number 11
_symmetry_cell_setting monoclinic
_symmetry_Int_Tables_number 11
_symmetry_space_group_name_Hall '-P 2yb'
_symmetry_space_group_name_H-M 'P 1 21/m 1'
_atom_sites_solution_hydrogens geom
_atom_sites_solution_primary direct
_atom_sites_solution_secondary difmap
_audit_creation_method SHELXL-97
_cell_angle_alpha 90.00
_cell_angle_beta 101.161(7)
_cell_angle_gamma 90.00
_cell_formula_units_Z 2
_cell_length_a 10.3939(9)
_cell_length_b 4.6419(2)
_cell_length_c 11.1181(9)
_cell_measurement_reflns_used 6920
_cell_measurement_temperature 120(2)
_cell_measurement_theta_max 29.61
_cell_measurement_theta_min 1.85
_cell_volume 526.27(7)
_computing_cell_refinement 'STOE X-AREA'
_computing_data_collection 'STOE X-AREA'
_computing_data_reduction 'STOE X-RED'
_computing_structure_refinement 'SHELXL-97 (Sheldrick, 2008)'
_computing_structure_solution 'SHELXS-97 (Sheldrick, 2008)'
_diffrn_ambient_temperature 120(2)
_diffrn_detector 'image plate (34 cm diameter)'
_diffrn_detector_area_resol_mean 6.67
_diffrn_detector_type STOE
_diffrn_measured_fraction_theta_full 0.993
_diffrn_measured_fraction_theta_max 0.993
_diffrn_measurement_details '180 frames, detector distance = 100 mm'
_diffrn_measurement_device '2-circle goniometer'
_diffrn_measurement_device_type 'STOE IPDS 2'
_diffrn_measurement_method 'rotation method'
_diffrn_radiation_collimation '0.5 mm diameter, monocapillary'
_diffrn_radiation_monochromator 'plane graphite'
_diffrn_radiation_polarisn_norm 0
_diffrn_radiation_type 'Mo K\a'
_diffrn_radiation_wavelength 0.71073
_diffrn_reflns_av_R_equivalents 0.0437
_diffrn_reflns_av_sigmaI/netI 0.0338
_diffrn_reflns_limit_h_max 14
_diffrn_reflns_limit_h_min -14
_diffrn_reflns_limit_k_max 5
_diffrn_reflns_limit_k_min -6
_diffrn_reflns_limit_l_max 15
_diffrn_reflns_limit_l_min -14
_diffrn_reflns_number 5153
_diffrn_reflns_theta_full 29.29
_diffrn_reflns_theta_max 29.29
_diffrn_reflns_theta_min 1.87
_diffrn_source 'sealed X-ray tube, 12 x 0.4 mm long-fine focus'
_diffrn_source_current 30
_diffrn_source_power 1.20
_diffrn_source_voltage 40
_exptl_absorpt_coefficient_mu 24.762
_exptl_absorpt_correction_T_max 0.5037
_exptl_absorpt_correction_T_min 0.1946
_exptl_absorpt_correction_type integration
_exptl_absorpt_process_details X-SHAPE
_exptl_crystal_colour 'pale yellow'
_exptl_crystal_density_diffrn 4.026
_exptl_crystal_density_method 'not measured'
_exptl_crystal_description needle
_exptl_crystal_F_000 540
_exptl_crystal_size_max 0.0716
_exptl_crystal_size_mid 0.0225
_exptl_crystal_size_min 0.0167
_refine_diff_density_max 1.103
_refine_diff_density_min -2.279
_refine_diff_density_rms 0.268
_refine_ls_extinction_method none
_refine_ls_goodness_of_fit_ref 1.021
_refine_ls_hydrogen_treatment mixed
_refine_ls_matrix_type full
_refine_ls_number_parameters 41
_refine_ls_number_reflns 1604
_refine_ls_number_restraints 2
_refine_ls_restrained_S_all 1.020
_refine_ls_R_factor_all 0.0313
_refine_ls_R_factor_gt 0.0254
_refine_ls_shift/su_max 0.001
_refine_ls_shift/su_mean 0.000
_refine_ls_structure_factor_coef Fsqd
_refine_ls_weighting_details 'calc w=1/[\s^2^(Fo^2^)+(0.0243P)^2^+0.0000P] where P=(Fo^2^+2Fc^2^)/3'
_refine_ls_weighting_scheme calc
_refine_ls_wR_factor_gt 0.0495
_refine_ls_wR_factor_ref 0.0506
_reflns_number_gt 1423
_reflns_number_total 1604
_reflns_threshold_expression >2sigma(I)
_cod_data_source_file ja509245x_si_003.cif
_cod_data_source_block water_solvate
_cod_original_sg_symbol_H-M 'P 21/m'
_cod_database_code 4122893

loop_
_symmetry_equiv_pos_as_xyz
'x, y, z'
'-x, y+1/2, -z'
'-x, -y, -z'
'x, -y-1/2, z'

loop_
_atom_site_label
_atom_site_type_symbol
_atom_site_fract_x
_atom_site_fract_y
_atom_site_fract_z
_atom_site_U_iso_or_equiv
_atom_site_adp_type
_atom_site_occupancy
_atom_site_symmetry_multiplicity
_atom_site_calc_flag
_atom_site_refinement_flags
Pb Pb 0.40301(3) 0.2500 0.82018(2) 0.01407(7) Uani 1 2 d S
I1 I 0.13976(4) 0.2500 0.64208(4) 0.01669(10) Uani 1 2 d S
I2 I 0.51662(4) 0.7500 0.67290(4) 0.01601(10) Uani 1 2 d S
I3 I 0.30388(4) 0.7500 0.98567(4) 0.01558(10) Uani 1 2 d S
C C 0.0877(8) 0.2500 0.1713(7) 0.034(2) Uani 1 2 d S
H0A H 0.0392 0.4239 0.1398 0.050 Uiso 0.50 1 calc PR
H0B H 0.0367 0.0792 0.1397 0.050 Uiso 0.50 1 calc PR
H0C H 0.1722 0.2468 0.1447 0.050 Uiso 0.50 2 calc SPR
N N 0.1100(4) 0.2500 0.3057(4) 0.0218(13) Uani 1 2 d S
H0D H 0.1572 0.4087 0.3351 0.033 Uiso 0.50 1 calc PR
H0E H 0.1552 0.0886 0.3350 0.033 Uiso 0.50 1 calc PR
H0F H 0.0315 0.2526 0.3304 0.033 Uiso 0.50 2 calc SPR
O O 0.7604(4) 0.2500 0.5871(4) 0.0190(10) Uani 1 2 d SRD
HW1 H 0.6949 0.2500 0.6367 0.029 Uiso 1 2 d SRD
HW2 H 0.7139 0.2500 0.5052 0.029 Uiso 1 2 d SRD

loop_
_atom_site_aniso_label
_atom_site_aniso_U_11
_atom_site_aniso_U_22
_atom_site_aniso_U_33
_atom_site_aniso_U_23
_atom_site_aniso_U_13
_atom_site_aniso_U_12
Pb 0.01318(13) 0.01387(12) 0.01405(12) 0.000 -0.00009(8) 0.000
I1 0.0118(2) 0.0191(2) 0.0177(2) 0.000 -0.00067(15) 0.000
I2 0.0150(2) 0.01602(19) 0.0174(2) 0.000 0.00418(16) 0.000
I3 0.0137(2) 0.0172(2) 0.0154(2) 0.000 0.00169(15) 0.000
C 0.026(4) 0.049(5) 0.023(4) 0.000 -0.002(3) 0.000
N 0.020(3) 0.017(3) 0.028(3) 0.000 0.003(2) 0.000
O 0.016(2) 0.022(2) 0.020(2) 0.000 0.0064(19) 0.000

loop_
_atom_type_symbol
_atom_type_description
_atom_type_scat_dispersion_real
_atom_type_scat_dispersion_imag
_atom_type_scat_source
C C 0.0033 0.0016 'International Tables Vol C Tables 4.2.6.8 and 6.1.1.4'
H H 0.0000 0.0000 'International Tables Vol C Tables 4.2.6.8 and 6.1.1.4'
N N 0.0061 0.0033 'International Tables Vol C Tables 4.2.6.8 and 6.1.1.4'
O O 0.0106 0.0060 'International Tables Vol C Tables 4.2.6.8 and 6.1.1.4'
I I -0.4742 1.8119 'International Tables Vol C Tables 4.2.6.8 and 6.1.1.4'
Pb Pb -3.3944 10.1111 'International Tables Vol C Tables 4.2.6.8 and 6.1.1.4'

loop_
_geom_angle_atom_site_label_1
_geom_angle_atom_site_label_2
_geom_angle_atom_site_label_3
_geom_angle
_geom_angle_site_symmetry_1
_geom_angle_site_symmetry_3
I1 Pb I2 92.371(12) . .
I1 Pb I2 92.371(13) . 1_545
I2 Pb I2 93.159(15) . 1_545
I1 Pb I3 91.411(13) . 1_545
I2 Pb I3 176.074(14) . 1_545
I2 Pb I3 87.737(10) 1_545 1_545
I1 Pb I3 91.411(12) . .
I2 Pb I3 87.737(9) . .
I2 Pb I3 176.074(14) 1_545 .
I3 Pb I3 91.116(14) 1_545 .
I1 Pb I3 179.313(15) . 3_667
I2 Pb I3 87.158(12) . 3_667
I2 Pb I3 87.158(12) 1_545 3_667
I3 Pb I3 89.070(12) 1_545 3_667
I3 Pb I3 89.070(12) . 3_667
Pb I2 Pb 93.160(15) 1_565 .
Pb I3 Pb 91.115(14) . 1_565
Pb I3 Pb 90.930(12) . 3_667
Pb I3 Pb 90.930(12) 1_565 3_667

loop_
_geom_bond_atom_site_label_1
_geom_bond_atom_site_label_2
_geom_bond_distance
_geom_bond_site_symmetry_2
Pb I1 3.0512(6) .
Pb I2 3.1954(4) .
Pb I2 3.1955(4) 1_545
Pb I3 3.2508(4) 1_545
Pb I3 3.2508(4) .
Pb I3 3.3757(6) 3_667
I2 Pb 3.1954(4) 1_565
I3 Pb 3.2509(4) 1_565
I3 Pb 3.3757(6) 3_667
C N 1.467(9) .
